data_2239572
loop_
_publ_author_name
'Joseph, Bibitha'
'Sithambaresan, M.'
'Kurup, M. R. Prathapachandra'
'Ng, Seik Weng'

_publ_section_title
;
 Bis{\m-<i>N</i>-[(<i>E</i>)-4-benzyloxy-2-oxidobenzylidene]-4-nitrobenzenecarbohydrazidato}bis[diaquanickel(II)]
 dimethylformamide tetrasolvate
;
_journal_coeditor_code FJ2672
_journal_issue 6
_journal_name_full 'Acta Crystallographica Section E'
_journal_page_first m211
_journal_page_last m212
_journal_paper_doi 10.1107/S1600536814010150
_journal_volume 70
_journal_year 2014
_chemical_formula_iupac '[Ni2 (C21 H15 N3 O5)2 (H2 O)4], 4C3 H7 N O'
_chemical_formula_moiety 'C42 H38 N6 Ni2 O14, 4(C3 H7 N O)'
_chemical_formula_sum 'C54 H66 N10 Ni2 O18'
_chemical_formula_weight 1260.55
_chemical_name_systematic
;Bis{\m-<i>N</i>-[(<i>E</i>)-4-benzyloxy-2-oxidobenzylidene]-4-nitrobenzenecarbohydrazidato}bis[diaquanickel(II)] dimethylformamide
tetrasolvate
;
_space_group_IT_number 2
_symmetry_cell_setting triclinic
_symmetry_space_group_name_Hall '-P 1'
_symmetry_space_group_name_H-M 'P -1'
_atom_sites_solution_hydrogens geom
_atom_sites_solution_primary direct
_atom_sites_solution_secondary difmap
_audit_creation_method SHELXL-97
_cell_angle_alpha 81.662(2)
_cell_angle_beta 75.6130(10)
_cell_angle_gamma 79.4420(10)
_cell_formula_units_Z 1
_cell_length_a 8.4939(3)
_cell_length_b 12.5451(6)
_cell_length_c 14.6717(6)
_cell_measurement_reflns_used 3205
_cell_measurement_temperature 293(2)
_cell_measurement_theta_max 26.105
_cell_measurement_theta_min 2.882
_cell_volume 1480.56(11)
_computing_cell_refinement 'APEX2 and SAINT (Bruker, 2004)'
_computing_data_collection 'APEX2 (Bruker, 2004)'
_computing_data_reduction 'SAINT and XPREP (Bruker, 2004)'
_computing_molecular_graphics 'ORTEP-3 for Windows (Farrugia, 2012) and DIAMOND (Brandenburg, 2010)'
_computing_publication_material 'SHELXL97 (Sheldrick, 2008) and publCIF (Westrip, 2010)'
_computing_structure_refinement 'SHELXL97 (Sheldrick, 2008)'
_computing_structure_solution 'SHELXS97 (Sheldrick, 2008)'
_diffrn_ambient_temperature 293(2)
_diffrn_detector_area_resol_mean 8.33
_diffrn_measured_fraction_theta_full 0.968
_diffrn_measured_fraction_theta_max 0.968
_diffrn_measurement_device_type 'Bruker Kappa APEXII CCD'
_diffrn_measurement_method '\w and \f scan'
_diffrn_radiation_monochromator graphite
_diffrn_radiation_source 'fine-focus sealed tube'
_diffrn_radiation_type MoK\a
_diffrn_radiation_wavelength 0.71073
_diffrn_reflns_av_R_equivalents 0.0253
_diffrn_reflns_av_sigmaI/netI 0.0551
_diffrn_reflns_limit_h_max 6
_diffrn_reflns_limit_h_min -11
_diffrn_reflns_limit_k_max 16
_diffrn_reflns_limit_k_min -16
_diffrn_reflns_limit_l_max 16
_diffrn_reflns_limit_l_min -19
_diffrn_reflns_number 11081
_diffrn_reflns_theta_full 27.50
_diffrn_reflns_theta_max 27.50
_diffrn_reflns_theta_min 2.59
_diffrn_standards_number 0
_exptl_absorpt_coefficient_mu 0.715
_exptl_absorpt_correction_T_max 0.8702
_exptl_absorpt_correction_T_min 0.7630
_exptl_absorpt_correction_type multi-scan
_exptl_absorpt_process_details '(SADABS; Bruker, 2004)'
_exptl_crystal_colour brown
_exptl_crystal_density_diffrn 1.414
_exptl_crystal_density_method 'not measured'
_exptl_crystal_description block
_exptl_crystal_F_000 660
_exptl_crystal_size_max 0.40
_exptl_crystal_size_mid 0.25
_exptl_crystal_size_min 0.20
_refine_diff_density_max 0.443
_refine_diff_density_min -0.421
_refine_ls_extinction_method none
_refine_ls_goodness_of_fit_ref 1.019
_refine_ls_hydrogen_treatment constr
_refine_ls_matrix_type full
_refine_ls_number_parameters 383
_refine_ls_number_reflns 6785
_refine_ls_number_restraints 0
_refine_ls_restrained_S_all 1.019
_refine_ls_R_factor_all 0.0748
_refine_ls_R_factor_gt 0.0481
_refine_ls_shift/su_max 0.001
_refine_ls_shift/su_mean 0.000
_refine_ls_structure_factor_coef Fsqd
_refine_ls_weighting_details 'calc w=1/[\s^2^(Fo^2^)+(0.0721P)^2^+0.2776P] where P=(Fo^2^+2Fc^2^)/3'
_refine_ls_weighting_scheme calc
_refine_ls_wR_factor_gt 0.1197
_refine_ls_wR_factor_ref 0.1381
_reflns_number_gt 4713
_reflns_number_total 6571
_reflns_threshold_expression I>2sigma(I)
_cod_data_source_file fj2672sup1.cf
_cod_data_source_block I
_cod_database_code 2239572
_cod_database_fobs_code 2239572

loop_
_symmetry_equiv_pos_as_xyz
'x, y, z'
'-x, -y, -z'

loop_
_atom_site_type_symbol
_atom_site_label
_atom_site_fract_x
_atom_site_fract_y
_atom_site_fract_z
_atom_site_U_iso_or_equiv
_atom_site_adp_type
_atom_site_calc_flag
_atom_site_refinement_flags
_atom_site_occupancy
_atom_site_symmetry_multiplicity
Ni Ni1 0.32132(3) 0.56165(3) 0.52457(2) 0.03177(13) Uani d . 1 1
O O1 0.47991(19) 0.48838(15) 0.41614(12) 0.0316(4) Uani d . 1 1
O O2 0.6760(3) 0.3770(3) 0.10470(16) 0.0811(10) Uani d . 1 1
O O3 0.1376(2) 0.64291(17) 0.61866(14) 0.0427(5) Uani d . 1 1
O O4 -0.5294(5) 0.9447(4) 0.8836(3) 0.1297(16) Uani d . 1 1
O O5 -0.6793(4) 0.9197(3) 0.7950(3) 0.1240(15) Uani d . 1 1
O O6 0.3857(4) 0.7887(3) 0.2882(2) 0.0846(9) Uani d . 1 1
O O7 0.3202(5) 0.8970(3) 0.5412(3) 0.1077(12) Uani d . 1 1
O O1W 0.4206(2) 0.70844(16) 0.46434(15) 0.0427(5) Uani d . 1 1
H H11 0.4496 0.7089 0.4052 0.064 Uiso d R 1 1
H H12 0.3486 0.7627 0.4783 0.064 Uiso d R 1 1
O O2W 0.2508(2) 0.40630(17) 0.58160(14) 0.0418(5) Uani d . 1 1
H H21 0.3131 0.3740 0.6167 0.063 Uiso d R 1 1
H H22 0.2585 0.3688 0.5372 0.063 Uiso d R 1 1
N N1 0.1453(2) 0.59582(18) 0.45394(15) 0.0317(5) Uani d . 1 1
N N2 -0.0044(2) 0.65070(19) 0.50159(16) 0.0342(5) Uani d . 1 1
N N3 -0.5476(4) 0.9086(3) 0.8164(3) 0.0864(12) Uani d . 1 1
N N4 0.4309(4) 0.7733(3) 0.1324(2) 0.0737(9) Uani d . 1 1
N N5 0.1458(6) 1.0356(3) 0.6066(3) 0.1009(15) Uani d . 1 1
C C1 0.4525(3) 0.4821(2) 0.33231(18) 0.0318(6) Uani d . 1 1
C C2 0.5816(3) 0.4342(3) 0.2632(2) 0.0423(7) Uani d . 1 1
H H2 0.6845 0.4099 0.2766 0.051 Uiso calc R 1 1
C C3 0.5579(4) 0.4229(3) 0.1763(2) 0.0557(10) Uani d . 1 1
C C4 0.4067(4) 0.4603(3) 0.1528(2) 0.0636(11) Uani d . 1 1
H H4 0.3913 0.4531 0.0935 0.076 Uiso calc R 1 1
C C5 0.2821(4) 0.5078(3) 0.2195(2) 0.0536(9) Uani d . 1 1
H H5 0.1808 0.5328 0.2043 0.064 Uiso calc R 1 1
C C6 0.2981(3) 0.5210(2) 0.30952(19) 0.0353(6) Uani d . 1 1
C C7 0.1548(3) 0.5754(2) 0.37016(19) 0.0360(6) Uani d . 1 1
H H7 0.0612 0.5976 0.3460 0.043 Uiso calc R 1 1
C C8 0.8333(4) 0.3326(4) 0.1248(3) 0.0764(14) Uani d . 1 1
H H8A 0.8215 0.2755 0.1772 0.092 Uiso calc R 1 1
H H8B 0.8817 0.3890 0.1418 0.092 Uiso calc R 1 1
C C9 0.9403(4) 0.2870(4) 0.0367(3) 0.0756(13) Uani d . 1 1
C C10 1.0033(5) 0.1770(4) 0.0401(3) 0.0836(14) Uani d . 1 1
H H10 0.9775 0.1317 0.0960 0.100 Uiso calc R 1 1
C C11 1.1050(5) 0.1345(5) -0.0403(4) 0.1038(19) Uani d . 1 1
H H11A 1.1476 0.0607 -0.0388 0.125 Uiso calc R 1 1
C C12 1.1420(5) 0.2034(6) -0.1226(4) 0.117(2) Uani d . 1 1
H H12A 1.2106 0.1747 -0.1762 0.141 Uiso calc R 1 1
C C13 1.0813(6) 0.3122(6) -0.1277(3) 0.119(2) Uani d . 1 1
H H13 1.1064 0.3569 -0.1840 0.143 Uiso calc R 1 1
C C14 0.9792(5) 0.3550(5) -0.0451(3) 0.107(2) Uani d . 1 1
H H14 0.9385 0.4291 -0.0463 0.128 Uiso calc R 1 1
C C15 0.0093(3) 0.6707(2) 0.5843(2) 0.0341(6) Uani d . 1 1
C C16 -0.1380(3) 0.7329(3) 0.6438(2) 0.0400(7) Uani d . 1 1
C C17 -0.2891(4) 0.7543(3) 0.6213(3) 0.0636(11) Uani d . 1 1
H H17 -0.3014 0.7294 0.5672 0.076 Uiso calc R 1 1
C C18 -0.4227(4) 0.8118(4) 0.6775(3) 0.0750(13) Uani d . 1 1
H H18 -0.5244 0.8258 0.6615 0.090 Uiso calc R 1 1
C C19 -0.4044(4) 0.8476(3) 0.7558(2) 0.0592(10) Uani d . 1 1
C C20 -0.2586(5) 0.8284(4) 0.7814(3) 0.0735(12) Uani d . 1 1
H H20 -0.2484 0.8538 0.8358 0.088 Uiso calc R 1 1
C C21 -0.1248(4) 0.7701(3) 0.7250(2) 0.0640(11) Uani d . 1 1
H H21A -0.0242 0.7558 0.7422 0.077 Uiso calc R 1 1
C C22 0.4572(5) 0.7448(4) 0.2167(3) 0.0716(11) Uani d . 1 1
H H22A 0.5382 0.6853 0.2235 0.086 Uiso calc R 1 1
C C23 0.3069(8) 0.8619(6) 0.1161(4) 0.140(3) Uani d . 1 1
H H23A 0.2534 0.8919 0.1745 0.209 Uiso calc R 1 1
H H23B 0.2276 0.8364 0.0914 0.209 Uiso calc R 1 1
H H23C 0.3560 0.9170 0.0714 0.209 Uiso calc R 1 1
C C24 0.5236(7) 0.7171(5) 0.0517(3) 0.1112(18) Uani d . 1 1
H H24A 0.5928 0.6536 0.0726 0.167 Uiso calc R 1 1
H H24B 0.5903 0.7649 0.0082 0.167 Uiso calc R 1 1
H H24C 0.4490 0.6955 0.0208 0.167 Uiso calc R 1 1
C C25 0.1844(8) 0.9403(5) 0.5711(5) 0.117(2) Uani d . 1 1
H H25 0.0983 0.9047 0.5696 0.140 Uiso calc R 1 1
C C26 0.2699(10) 1.0969(5) 0.6094(5) 0.154(3) Uani d . 1 1
H H26A 0.3686 1.0741 0.5638 0.231 Uiso calc R 1 1
H H26B 0.2919 1.0848 0.6715 0.231 Uiso calc R 1 1
H H26C 0.2327 1.1731 0.5948 0.231 Uiso calc R 1 1
C C27 -0.0180(10) 1.0771(7) 0.6473(7) 0.231(6) Uani d . 1 1
H H27A -0.0907 1.0479 0.6201 0.347 Uiso calc R 1 1
H H27B -0.0347 1.1551 0.6353 0.347 Uiso calc R 1 1
H H27C -0.0405 1.0565 0.7143 0.347 Uiso calc R 1 1

loop_
_atom_site_aniso_label
_atom_site_aniso_U_11
_atom_site_aniso_U_22
_atom_site_aniso_U_33
_atom_site_aniso_U_12
_atom_site_aniso_U_13
_atom_site_aniso_U_23
Ni1 0.01855(17) 0.0461(2) 0.0311(2) 0.00660(13) -0.00672(12) -0.01827(16)
O1 0.0220(8) 0.0457(11) 0.0290(9) 0.0055(7) -0.0087(7) -0.0184(8)
O2 0.0481(13) 0.146(3) 0.0468(14) 0.0433(15) -0.0216(11) -0.0589(16)
O3 0.0269(9) 0.0638(14) 0.0375(11) 0.0146(9) -0.0110(8) -0.0266(10)
O4 0.112(3) 0.172(4) 0.078(2) 0.064(3) 0.000(2) -0.070(3)
O5 0.0563(18) 0.172(4) 0.112(3) 0.052(2) 0.0070(18) -0.047(3)
O6 0.102(2) 0.088(2) 0.0554(17) -0.0048(17) -0.0103(16) -0.0082(16)
O7 0.107(3) 0.082(2) 0.141(3) 0.0190(19) -0.040(2) -0.057(2)
O1W 0.0339(9) 0.0425(12) 0.0517(13) 0.0051(8) -0.0118(9) -0.0151(10)
O2W 0.0310(9) 0.0549(13) 0.0406(11) -0.0009(9) -0.0097(8) -0.0127(10)
N1 0.0199(9) 0.0416(13) 0.0329(12) 0.0058(9) -0.0055(8) -0.0154(10)
N2 0.0183(9) 0.0465(14) 0.0357(13) 0.0085(9) -0.0059(9) -0.0154(11)
N3 0.068(2) 0.098(3) 0.063(2) 0.040(2) 0.0104(18) -0.018(2)
N4 0.077(2) 0.086(3) 0.059(2) -0.0139(19) -0.0130(17) -0.0139(19)
N5 0.122(3) 0.056(2) 0.092(3) 0.019(2) 0.013(3) -0.009(2)
C1 0.0273(12) 0.0396(16) 0.0297(14) 0.0007(11) -0.0080(10) -0.0129(12)
C2 0.0291(13) 0.062(2) 0.0350(15) 0.0114(13) -0.0103(11) -0.0213(14)
C3 0.0397(16) 0.090(3) 0.0365(17) 0.0191(16) -0.0108(13) -0.0355(18)
C4 0.0478(17) 0.105(3) 0.0419(18) 0.0241(18) -0.0237(14) -0.041(2)
C5 0.0361(15) 0.085(3) 0.0425(18) 0.0159(15) -0.0205(13) -0.0292(18)
C6 0.0293(12) 0.0473(17) 0.0312(14) 0.0022(11) -0.0098(11) -0.0154(13)
C7 0.0231(12) 0.0492(18) 0.0375(15) 0.0063(11) -0.0126(11) -0.0153(13)
C8 0.0428(18) 0.128(4) 0.055(2) 0.037(2) -0.0175(16) -0.050(2)
C9 0.0441(18) 0.130(4) 0.052(2) 0.030(2) -0.0181(16) -0.050(2)
C10 0.052(2) 0.113(4) 0.084(3) 0.016(2) -0.007(2) -0.054(3)
C11 0.062(3) 0.133(5) 0.117(4) 0.017(3) -0.006(3) -0.081(4)
C12 0.055(3) 0.209(7) 0.091(4) 0.021(3) -0.006(3) -0.098(5)
C13 0.076(3) 0.200(7) 0.067(3) 0.041(4) -0.012(2) -0.052(4)
C14 0.075(3) 0.167(5) 0.064(3) 0.054(3) -0.020(2) -0.049(3)
C15 0.0235(12) 0.0398(16) 0.0362(15) 0.0016(11) -0.0006(11) -0.0135(12)
C16 0.0293(13) 0.0493(18) 0.0359(16) 0.0061(12) -0.0020(11) -0.0111(14)
C17 0.0347(15) 0.094(3) 0.060(2) 0.0211(17) -0.0116(15) -0.040(2)
C18 0.0344(16) 0.109(3) 0.073(3) 0.0261(19) -0.0099(16) -0.034(2)
C19 0.0442(17) 0.068(2) 0.047(2) 0.0218(16) 0.0072(15) -0.0148(18)
C20 0.067(2) 0.096(3) 0.049(2) 0.025(2) -0.0089(18) -0.036(2)
C21 0.0402(17) 0.093(3) 0.054(2) 0.0248(17) -0.0123(15) -0.032(2)
C22 0.073(3) 0.071(3) 0.069(3) -0.016(2) -0.012(2) -0.001(2)
C23 0.138(5) 0.181(7) 0.083(4) 0.036(5) -0.040(4) -0.012(4)
C24 0.130(4) 0.131(5) 0.070(3) -0.017(4) -0.006(3) -0.035(3)
C25 0.102(4) 0.094(4) 0.150(6) 0.002(3) -0.032(4) -0.015(4)
C26 0.242(9) 0.095(5) 0.125(6) -0.042(5) -0.029(6) -0.015(4)
C27 0.173(8) 0.199(9) 0.211(10) 0.069(7) 0.072(7) 0.010(7)

loop_
_atom_type_symbol
_atom_type_description
_atom_type_scat_dispersion_real
_atom_type_scat_dispersion_imag
_atom_type_scat_source
C C 0.0033 0.0016 'International Tables Vol C Tables 4.2.6.8 and 6.1.1.4'
H H 0.0000 0.0000 'International Tables Vol C Tables 4.2.6.8 and 6.1.1.4'
N N 0.0061 0.0033 'International Tables Vol C Tables 4.2.6.8 and 6.1.1.4'
O O 0.0106 0.0060 'International Tables Vol C Tables 4.2.6.8 and 6.1.1.4'
Ni Ni 0.3393 1.1124 'International Tables Vol C Tables 4.2.6.8 and 6.1.1.4'

loop_
_geom_angle_atom_site_label_1
_geom_angle_atom_site_label_2
_geom_angle_atom_site_label_3
_geom_angle_site_symmetry_1
_geom_angle_site_symmetry_3
_geom_angle
N1 Ni1 O1 . . 91.70(8)
N1 Ni1 O3 . . 79.10(8)
O1 Ni1 O3 . . 170.70(7)
N1 Ni1 O1 . 2_666 171.98(7)
O1 Ni1 O1 . 2_666 80.54(7)
O3 Ni1 O1 . 2_666 108.71(7)
N1 Ni1 O2W . . 91.81(9)
O1 Ni1 O2W . . 88.30(7)
O3 Ni1 O2W . . 93.27(8)
O1 Ni1 O2W 2_666 . 85.99(7)
N1 Ni1 O1W . . 92.89(9)
O1 Ni1 O1W . . 87.03(8)
O3 Ni1 O1W . . 92.07(8)
O1 Ni1 O1W 2_666 . 88.74(7)
O2W Ni1 O1W . . 173.47(7)
C1 O1 Ni1 . . 126.65(14)
C1 O1 Ni1 . 2_666 133.85(14)
Ni1 O1 Ni1 . 2_666 99.46(7)
C3 O2 C8 . . 117.0(2)
C15 O3 Ni1 . . 109.58(16)
Ni1 O1W H11 . . 109.5
Ni1 O1W H12 . . 109.5
H11 O1W H12 . . 109.5
Ni1 O2W H21 . . 109.5
Ni1 O2W H22 . . 109.5
H21 O2W H22 . . 109.5
C7 N1 N2 . . 117.2(2)
C7 N1 Ni1 . . 127.20(16)
N2 N1 Ni1 . . 115.54(16)
C15 N2 N1 . . 109.52(19)
O4 N3 O5 . . 123.2(3)
O4 N3 C19 . . 119.1(4)
O5 N3 C19 . . 117.7(4)
C22 N4 C23 . . 120.6(4)
C22 N4 C24 . . 122.3(4)
C23 N4 C24 . . 117.1(4)
C25 N5 C27 . . 121.3(7)
C25 N5 C26 . . 121.2(5)
C27 N5 C26 . . 117.5(6)
O1 C1 C2 . . 118.7(2)
O1 C1 C6 . . 122.7(2)
C2 C1 C6 . . 118.6(2)
C3 C2 C1 . . 120.8(2)
C3 C2 H2 . . 119.6
C1 C2 H2 . . 119.6
C2 C3 O2 . . 125.0(3)
C2 C3 C4 . . 121.4(3)
O2 C3 C4 . . 113.7(3)
C5 C4 C3 . . 117.8(3)
C5 C4 H4 . . 121.1
C3 C4 H4 . . 121.1
C4 C5 C6 . . 123.6(3)
C4 C5 H5 . . 118.2
C6 C5 H5 . . 118.2
C5 C6 C1 . . 117.8(2)
C5 C6 C7 . . 116.1(2)
C1 C6 C7 . . 126.0(2)
N1 C7 C6 . . 125.6(2)
N1 C7 H7 . . 117.2
C6 C7 H7 . . 117.2
O2 C8 C9 . . 107.1(3)
O2 C8 H8A . . 110.3
C9 C8 H8A . . 110.3
O2 C8 H8B . . 110.3
C9 C8 H8B . . 110.3
H8A C8 H8B . . 108.5
C14 C9 C10 . . 120.6(4)
C14 C9 C8 . . 120.0(4)
C10 C9 C8 . . 119.3(4)
C9 C10 C11 . . 119.8(5)
C9 C10 H10 . . 120.1
C11 C10 H10 . . 120.1
C12 C11 C10 . . 119.1(5)
C12 C11 H11A . . 120.4
C10 C11 H11A . . 120.4
C13 C12 C11 . . 122.2(4)
C13 C12 H12A . . 118.9
C11 C12 H12A . . 118.9
C12 C13 C14 . . 118.3(6)
C12 C13 H13 . . 120.9
C14 C13 H13 . . 120.9
C9 C14 C13 . . 120.0(5)
C9 C14 H14 . . 120.0
C13 C14 H14 . . 120.0
O3 C15 N2 . . 126.2(2)
O3 C15 C16 . . 116.9(2)
N2 C15 C16 . . 116.9(2)
C17 C16 C21 . . 117.7(3)
C17 C16 C15 . . 122.6(3)
C21 C16 C15 . . 119.7(2)
C16 C17 C18 . . 121.3(3)
C16 C17 H17 . . 119.4
C18 C17 H17 . . 119.4
C19 C18 C17 . . 119.2(3)
C19 C18 H18 . . 120.4
C17 C18 H18 . . 120.4
C18 C19 C20 . . 122.0(3)
C18 C19 N3 . . 119.2(3)
C20 C19 N3 . . 118.8(4)
C19 C20 C21 . . 118.6(4)
C19 C20 H20 . . 120.7
C21 C20 H20 . . 120.7
C16 C21 C20 . . 121.2(3)
C16 C21 H21A . . 119.4
C20 C21 H21A . . 119.4
O6 C22 N4 . . 126.3(4)
O6 C22 H22A . . 116.8
N4 C22 H22A . . 116.8
N4 C23 H23A . . 109.5
N4 C23 H23B . . 109.5
H23A C23 H23B . . 109.5
N4 C23 H23C . . 109.5
H23A C23 H23C . . 109.5
H23B C23 H23C . . 109.5
N4 C24 H24A . . 109.5
N4 C24 H24B . . 109.5
H24A C24 H24B . . 109.5
N4 C24 H24C . . 109.5
H24A C24 H24C . . 109.5
H24B C24 H24C . . 109.5
O7 C25 N5 . . 125.0(6)
O7 C25 H25 . . 117.5
N5 C25 H25 . . 117.5
N5 C26 H26A . . 109.5
N5 C26 H26B . . 109.5
H26A C26 H26B . . 109.5
N5 C26 H26C . . 109.5
H26A C26 H26C . . 109.5
H26B C26 H26C . . 109.5
N5 C27 H27A . . 109.5
N5 C27 H27B . . 109.5
H27A C27 H27B . . 109.5
N5 C27 H27C . . 109.5
H27A C27 H27C . . 109.5
H27B C27 H27C . . 109.5

loop_
_geom_bond_atom_site_label_1
_geom_bond_atom_site_label_2
_geom_bond_site_symmetry_2
_geom_bond_distance
Ni1 N1 . 1.974(2)
Ni1 O1 . 2.0237(16)
Ni1 O3 . 2.0335(17)
Ni1 O1 2_666 2.0456(16)
Ni1 O2W . 2.136(2)
Ni1 O1W . 2.147(2)
O1 C1 . 1.323(3)
O1 Ni1 2_666 2.0456(16)
O2 C3 . 1.372(3)
O2 C8 . 1.434(4)
O3 C15 . 1.282(3)
O4 N3 . 1.197(5)
O5 N3 . 1.215(5)
O6 C22 . 1.225(5)
O7 C25 . 1.186(6)
O1W H11 . 0.8400
O1W H12 . 0.8400
O2W H21 . 0.8400
O2W H22 . 0.8400
N1 C7 . 1.272(3)
N1 N2 . 1.399(3)
N2 C15 . 1.311(3)
N3 C19 . 1.474(4)
N4 C22 . 1.299(5)
N4 C23 . 1.421(6)
N4 C24 . 1.447(5)
N5 C25 . 1.326(7)
N5 C27 . 1.405(7)
N5 C26 . 1.426(8)
C1 C2 . 1.405(3)
C1 C6 . 1.417(3)
C2 C3 . 1.369(4)
C2 H2 . 0.9300
C3 C4 . 1.393(4)
C4 C5 . 1.363(4)
C4 H4 . 0.9300
C5 C6 . 1.396(4)
C5 H5 . 0.9300
C6 C7 . 1.440(3)
C7 H7 . 0.9300
C8 C9 . 1.505(4)
C8 H8A . 0.9700
C8 H8B . 0.9700
C9 C14 . 1.374(7)
C9 C10 . 1.383(6)
C10 C11 . 1.389(6)
C10 H10 . 0.9300
C11 C12 . 1.383(8)
C11 H11A . 0.9300
C12 C13 . 1.366(8)
C12 H12A . 0.9300
C13 C14 . 1.416(6)
C13 H13 . 0.9300
C14 H14 . 0.9300
C15 C16 . 1.494(3)
C16 C17 . 1.373(4)
C16 C21 . 1.377(5)
C17 C18 . 1.377(4)
C17 H17 . 0.9300
C18 C19 . 1.345(5)
C18 H18 . 0.9300
C19 C20 . 1.352(5)
C20 C21 . 1.384(4)
C20 H20 . 0.9300
C21 H21A . 0.9300
C22 H22A . 0.9300
C23 H23A . 0.9600
C23 H23B . 0.9600
C23 H23C . 0.9600
C24 H24A . 0.9600
C24 H24B . 0.9600
C24 H24C . 0.9600
C25 H25 . 0.9300
C26 H26A . 0.9600
C26 H26B . 0.9600
C26 H26C . 0.9600
C27 H27A . 0.9600
C27 H27B . 0.9600
C27 H27C . 0.9600

loop_
_geom_hbond_atom_site_label_D
_geom_hbond_atom_site_label_H
_geom_hbond_atom_site_label_A
_geom_hbond_site_symmetry_A
_geom_hbond_distance_DH
_geom_hbond_distance_HA
_geom_hbond_distance_DA
_geom_hbond_angle_DHA
O1W H11 O6 . 0.84 2.00 2.702(4) 140
O1W H12 O7 . 0.84 1.98 2.674(4) 139
O2W H21 O1W 2_666 0.84 2.40 2.862(2) 115
O2W H22 N2 2_566 0.84 2.43 2.908(3) 117
C2 H2 O3 2_666 0.9300 2.36 3.217(3) 153
C18 H18 O7 1_455 0.9300 2.43 3.257(6) 147
C26 H26B O5 1_655 0.9600 2.56 3.320(8) 136
C22 H22A Cg4 . 0.93 2.95 3.440(5) 115
C23 H23B Cg5 2_665 0.96 2.94 3.89(8) 172

loop_
_geom_torsion_atom_site_label_1
_geom_torsion_atom_site_label_2
_geom_torsion_atom_site_label_3
_geom_torsion_atom_site_label_4
_geom_torsion_site_symmetry_1
_geom_torsion_site_symmetry_4
_geom_torsion
N1 Ni1 O1 C1 . . 3.8(2)
O1 Ni1 O1 C1 2_666 . -178.2(3)
O2W Ni1 O1 C1 . . 95.6(2)
O1W Ni1 O1 C1 . . -89.0(2)
N1 Ni1 O1 Ni1 . 2_666 -177.97(9)
O1 Ni1 O1 Ni1 2_666 2_666 0.0
O2W Ni1 O1 Ni1 . 2_666 -86.21(8)
O1W Ni1 O1 Ni1 . 2_666 89.22(8)
N1 Ni1 O3 C15 . . 0.94(19)
O1 Ni1 O3 C15 2_666 . -177.14(18)
O2W Ni1 O3 C15 . . -90.27(19)
O1W Ni1 O3 C15 . . 93.49(19)
O1 Ni1 N1 C7 . . -2.0(3)
O3 Ni1 N1 C7 . . 176.7(3)
O2W Ni1 N1 C7 . . -90.3(3)
O1W Ni1 N1 C7 . . 85.2(3)
O1 Ni1 N1 N2 . . 179.60(17)
O3 Ni1 N1 N2 . . -1.74(17)
O2W Ni1 N1 N2 . . 91.25(18)
O1W Ni1 N1 N2 . . -93.29(18)
C7 N1 N2 C15 . . -176.4(3)
Ni1 N1 N2 C15 . . 2.2(3)
Ni1 O1 C1 C2 . . 175.7(2)
Ni1 O1 C1 C2 2_666 . -1.8(4)
Ni1 O1 C1 C6 . . -4.7(4)
Ni1 O1 C1 C6 2_666 . 177.80(19)
O1 C1 C2 C3 . . 178.1(3)
C6 C1 C2 C3 . . -1.6(5)
C1 C2 C3 O2 . . -179.7(3)
C1 C2 C3 C4 . . 1.3(6)
C8 O2 C3 C2 . . 3.4(6)
C8 O2 C3 C4 . . -177.6(4)
C2 C3 C4 C5 . . -0.6(6)
O2 C3 C4 C5 . . -179.6(4)
C3 C4 C5 C6 . . 0.1(6)
C4 C5 C6 C1 . . -0.4(5)
C4 C5 C6 C7 . . 178.5(4)
O1 C1 C6 C5 . . -178.6(3)
C2 C1 C6 C5 . . 1.1(4)
O1 C1 C6 C7 . . 2.7(5)
C2 C1 C6 C7 . . -177.6(3)
N2 N1 C7 C6 . . 179.3(3)
Ni1 N1 C7 C6 . . 0.9(4)
C5 C6 C7 N1 . . -179.4(3)
C1 C6 C7 N1 . . -0.7(5)
C3 O2 C8 C9 . . 179.7(4)
O2 C8 C9 C14 . . 62.8(5)
O2 C8 C9 C10 . . -119.4(4)
C14 C9 C10 C11 . . -0.9(7)
C8 C9 C10 C11 . . -178.6(4)
C9 C10 C11 C12 . . 0.2(7)
C10 C11 C12 C13 . . -0.3(8)
C11 C12 C13 C14 . . 1.0(8)
C10 C9 C14 C13 . . 1.6(7)
C8 C9 C14 C13 . . 179.3(4)
C12 C13 C14 C9 . . -1.6(8)
Ni1 O3 C15 N2 . . 0.0(4)
Ni1 O3 C15 C16 . . -179.2(2)
N1 N2 C15 O3 . . -1.5(4)
N1 N2 C15 C16 . . 177.8(2)
O3 C15 C16 C17 . . -170.8(3)
N2 C15 C16 C17 . . 9.9(5)
O3 C15 C16 C21 . . 8.6(5)
N2 C15 C16 C21 . . -170.7(3)
C21 C16 C17 C18 . . 0.6(6)
C15 C16 C17 C18 . . -180.0(3)
C16 C17 C18 C19 . . 0.0(7)
C17 C18 C19 C20 . . -0.2(7)
C17 C18 C19 N3 . . -179.6(4)
O4 N3 C19 C18 . . -176.6(5)
O5 N3 C19 C18 . . 3.4(6)
O4 N3 C19 C20 . . 4.0(7)
O5 N3 C19 C20 . . -176.0(4)
C18 C19 C20 C21 . . 0.0(7)
N3 C19 C20 C21 . . 179.3(4)
C17 C16 C21 C20 . . -0.9(6)
C15 C16 C21 C20 . . 179.7(3)
C19 C20 C21 C16 . . 0.6(7)
C23 N4 C22 O6 . . -1.4(8)
C24 N4 C22 O6 . . 179.2(4)
C27 N5 C25 O7 . . -175.0(7)
C26 N5 C25 O7 . . 1.6(10)
